data_2223674
loop_
_publ_author_name
'Chen, Li-Hua'
'Zhao, Gan-Qing'
'Wang, Xiang'
'Peng, Qin-Long'
'Pan, Zi-Hong'

_publ_section_title
;
 (2-Acetylphenolato)(2,2'-bipyridine)nitratocopper(II)
;
_journal_coeditor_code CI2918
_journal_issue 11
_journal_name_full 'Acta Crystallographica Section E'
_journal_page_first m1427
_journal_paper_doi 10.1107/S1600536809042718
_journal_volume 65
_journal_year 2009
_chemical_formula_iupac '[Cu (C8 H7 O2) (N O3) (C10 H8 N2)]'
_chemical_formula_moiety '[Cu(C8 H7 O2)(C10 H8 N2)(N O3)]'
_chemical_formula_sum 'C18 H15 Cu N3 O5'
_chemical_formula_weight 416.87
_chemical_name_systematic
;
(2-Acetylphenolato)(2,2'-bipyridine)nitratocopper(II)
;
_space_group_IT_number 14
_symmetry_cell_setting monoclinic
_symmetry_space_group_name_Hall '-P 2yn'
_symmetry_space_group_name_H-M 'P 1 21/n 1'
_atom_sites_solution_hydrogens geom
_atom_sites_solution_primary direct
_atom_sites_solution_secondary difmap
_cell_angle_alpha 90.00
_cell_angle_beta 108.5830(10)
_cell_angle_gamma 90.00
_cell_formula_units_Z 4
_cell_length_a 13.4683(12)
_cell_length_b 8.3101(8)
_cell_length_c 15.5924(15)
_cell_measurement_reflns_used 3127
_cell_measurement_temperature 296(2)
_cell_measurement_theta_max 26.97
_cell_measurement_theta_min 2.42
_cell_volume 1654.2(3)
_computing_cell_refinement 'SAINT (Bruker, 2008)'
_computing_data_collection 'APEX2 (Bruker, 2008)'
_computing_data_reduction 'SAINT (Bruker, 2008)'
_computing_molecular_graphics 'SHELXTL (Sheldrick, 2008)'
_computing_publication_material 'SHELXTL (Sheldrick, 2008)'
_computing_structure_refinement 'SHELXL97 (Sheldrick, 2008)'
_computing_structure_solution 'SHELXS97 (Sheldrick, 2008)'
_diffrn_ambient_temperature 296(2)
_diffrn_measured_fraction_theta_full 0.997
_diffrn_measured_fraction_theta_max 0.997
_diffrn_measurement_device_type 'Bruker APEXII CCD area-detector'
_diffrn_measurement_method '\f and \w scans'
_diffrn_radiation_monochromator graphite
_diffrn_radiation_source 'fine-focus sealed tube'
_diffrn_radiation_type MoK\a
_diffrn_radiation_wavelength 0.71073
_diffrn_reflns_av_R_equivalents 0.0250
_diffrn_reflns_av_sigmaI/netI 0.0301
_diffrn_reflns_limit_h_max 15
_diffrn_reflns_limit_h_min -15
_diffrn_reflns_limit_k_max 7
_diffrn_reflns_limit_k_min -9
_diffrn_reflns_limit_l_max 17
_diffrn_reflns_limit_l_min -18
_diffrn_reflns_number 8261
_diffrn_reflns_theta_full 25.05
_diffrn_reflns_theta_max 25.05
_diffrn_reflns_theta_min 2.42
_diffrn_standards_number 0
_exptl_absorpt_coefficient_mu 1.358
_exptl_absorpt_correction_T_max 0.7728
_exptl_absorpt_correction_T_min 0.6860
_exptl_absorpt_correction_type multi-scan
_exptl_absorpt_process_details '(SADABS; Sheldrick, 1996)'
_exptl_crystal_colour 'dark green'
_exptl_crystal_density_diffrn 1.674
_exptl_crystal_density_method 'not measured'
_exptl_crystal_description Block
_exptl_crystal_F_000 852
_exptl_crystal_size_max 0.30
_exptl_crystal_size_mid 0.30
_exptl_crystal_size_min 0.20
_refine_diff_density_max 0.224
_refine_diff_density_min -0.271
_refine_ls_extinction_method none
_refine_ls_goodness_of_fit_ref 1.029
_refine_ls_hydrogen_treatment constr
_refine_ls_matrix_type full
_refine_ls_number_parameters 245
_refine_ls_number_reflns 2917
_refine_ls_number_restraints 0
_refine_ls_restrained_S_all 1.029
_refine_ls_R_factor_all 0.0408
_refine_ls_R_factor_gt 0.0290
_refine_ls_shift/su_max 0.001
_refine_ls_shift/su_mean <0.001
_refine_ls_structure_factor_coef Fsqd
_refine_ls_weighting_details 'calc w=1/[\s^2^(Fo^2^)+(0.0308P)^2^+0.9795P] where P=(Fo^2^+2Fc^2^)/3'
_refine_ls_weighting_scheme calc
_refine_ls_wR_factor_gt 0.0681
_refine_ls_wR_factor_ref 0.0735
_reflns_number_gt 2370
_reflns_number_total 2917
_reflns_threshold_expression I>2\s(I)
_cod_data_source_file ci2918.cif
_cod_data_source_block I
_cod_depositor_comments
;
The following automatic conversions were performed:
'_symmetry_cell_setting' value 'Monoclinic' changed to 'monoclinic'
according to '/home/saulius/struct/CIF-dictionaries/cif_core.dic'
dictionary named 'cif_core.dic' version 2.4.1 from 2010-06-29.

Automatic conversion script
Id: cif_fix_enum 1527 2010-12-29 10:47:43Z saulius 

The following automatic conversions were performed:

'_symmetry_cell_setting' value 'Monoclinic' changed to 'monoclinic'
according to /home/saulius/struct/CIF-dictionaries/cif_core.dic
dictionary named 'cif_core.dic' version 2.4.1 from 2010-06-29.

Automatic conversion script
Id: cif_fix_values 1715 2011-07-08 13:25:40Z adriana 
;
_cod_original_sg_symbol_H-M 'P 21/n'
_cod_database_code 2223674
_cod_database_fobs_code 2223674

loop_
_symmetry_equiv_pos_as_xyz
'x, y, z'
'-x+1/2,y+1/2, -z+1/2'
'-x, -y, -z'
'x-1/2, -y-1/2, z-1/2'

loop_
_atom_site_type_symbol
_atom_site_label
_atom_site_fract_x
_atom_site_fract_y
_atom_site_fract_z
_atom_site_U_iso_or_equiv
_atom_site_adp_type
_atom_site_calc_flag
_atom_site_refinement_flags
_atom_site_occupancy
_atom_site_disorder_assembly
_atom_site_disorder_group
Cu Cu1 0.77943(2) 0.96237(4) 0.03090(2) 0.03038(11) Uani d . 1 . .
C C1 0.7404(2) 1.1660(3) 0.17445(18) 0.0395(7) Uani d . 1 . .
H H1 0.8040 1.1268 0.2122 0.047 Uiso calc R 1 . .
C C2 0.6852(2) 1.2727(4) 0.20915(19) 0.0453(7) Uani d . 1 . .
H H2 0.7101 1.3038 0.2696 0.054 Uiso calc R 1 . .
C C3 0.5919(2) 1.3328(4) 0.1521(2) 0.0473(7) Uani d . 1 . .
H H3 0.5538 1.4070 0.1735 0.057 Uiso calc R 1 . .
C C4 0.5554(2) 1.2825(3) 0.06330(19) 0.0400(7) Uani d . 1 . .
H H4 0.4924 1.3216 0.0245 0.048 Uiso calc R 1 . .
C C5 0.61386(18) 1.1732(3) 0.03286(16) 0.0300(6) Uani d . 1 . .
C C6 0.58213(18) 1.1050(3) -0.05922(16) 0.0292(6) Uani d . 1 . .
C C7 0.4907(2) 1.1450(3) -0.12742(17) 0.0377(6) Uani d . 1 . .
H H7 0.4449 1.2210 -0.1174 0.045 Uiso calc R 1 . .
C C8 0.4688(2) 1.0699(3) -0.21052(18) 0.0418(7) Uani d . 1 . .
H H8 0.4079 1.0951 -0.2572 0.050 Uiso calc R 1 . .
C C9 0.5378(2) 0.9575(3) -0.22366(17) 0.0376(6) Uani d . 1 . .
H H9 0.5242 0.9058 -0.2791 0.045 Uiso calc R 1 . .
C C10 0.6270(2) 0.9231(3) -0.15362(17) 0.0352(6) Uani d . 1 . .
H H10 0.6733 0.8467 -0.1623 0.042 Uiso calc R 1 . .
C C11 0.99646(19) 0.9179(3) 0.13299(17) 0.0324(6) Uani d . 1 . .
C C12 1.08113(19) 0.9544(3) 0.21194(18) 0.0378(6) Uani d . 1 . .
H H12 1.0700 1.0212 0.2559 0.045 Uiso calc R 1 . .
C C13 1.1790(2) 0.8929(4) 0.2243(2) 0.0441(7) Uani d . 1 . .
H H13 1.2334 0.9192 0.2764 0.053 Uiso calc R 1 . .
C C14 1.1984(2) 0.7920(3) 0.1607(2) 0.0443(7) Uani d . 1 . .
H H14 1.2647 0.7482 0.1711 0.053 Uiso calc R 1 . .
C C15 1.11933(19) 0.7571(3) 0.08252(19) 0.0384(6) Uani d . 1 . .
H H15 1.1331 0.6919 0.0392 0.046 Uiso calc R 1 . .
C C16 1.01667(18) 0.8190(3) 0.06647(17) 0.0306(6) Uani d . 1 . .
C C17 0.93694(19) 0.7830(3) -0.01883(17) 0.0309(6) Uani d . 1 . .
C C18 0.9599(2) 0.6816(3) -0.08916(19) 0.0445(7) Uani d . 1 . .
H H18A 0.8996 0.6788 -0.1425 0.067 Uiso calc R 1 . .
H H18B 0.9769 0.5743 -0.0664 0.067 Uiso calc R 1 . .
H H18C 1.0182 0.7265 -0.1039 0.067 Uiso calc R 1 . .
N N1 0.70583(15) 1.1164(2) 0.08838(13) 0.0309(5) Uani d . 1 . .
N N2 0.64940(15) 0.9956(2) -0.07351(13) 0.0285(5) Uani d . 1 . .
N N3 0.73727(19) 0.5847(3) 0.03372(17) 0.0450(6) Uani d . 1 . .
O O1 0.90495(13) 0.9788(2) 0.12828(12) 0.0381(4) Uani d . 1 . .
O O2 0.84484(12) 0.8358(2) -0.04004(11) 0.0332(4) Uani d . 1 . .
O O3 0.70722(15) 0.7105(2) 0.06448(14) 0.0491(5) Uani d . 1 . .
O O4 0.6824(2) 0.5290(3) -0.03905(18) 0.0818(8) Uani d . 1 . .
O O5 0.8215(2) 0.5239(3) 0.07571(19) 0.0848(9) Uani d . 1 . .

loop_
_atom_site_aniso_label
_atom_site_aniso_U_11
_atom_site_aniso_U_22
_atom_site_aniso_U_33
_atom_site_aniso_U_12
_atom_site_aniso_U_13
_atom_site_aniso_U_23
Cu1 0.02264(17) 0.0360(2) 0.03004(18) 0.00320(14) 0.00488(12) -0.00188(14)
C1 0.0357(15) 0.0422(16) 0.0360(15) -0.0034(12) 0.0049(12) -0.0056(12)
C2 0.0476(18) 0.0519(18) 0.0375(16) -0.0052(15) 0.0152(14) -0.0125(14)
C3 0.0493(18) 0.0474(18) 0.0527(19) 0.0033(14) 0.0266(15) -0.0135(14)
C4 0.0335(15) 0.0429(16) 0.0458(17) 0.0060(13) 0.0156(13) 0.0001(13)
C5 0.0266(13) 0.0314(14) 0.0328(14) 0.0008(11) 0.0106(11) 0.0004(11)
C6 0.0250(13) 0.0294(13) 0.0342(14) 0.0003(11) 0.0107(11) 0.0023(11)
C7 0.0310(14) 0.0416(16) 0.0384(15) 0.0110(12) 0.0078(12) 0.0040(12)
C8 0.0319(15) 0.0528(19) 0.0341(15) 0.0050(13) 0.0010(12) 0.0070(13)
C9 0.0374(15) 0.0428(16) 0.0290(14) 0.0006(13) 0.0056(11) -0.0032(12)
C10 0.0315(14) 0.0380(15) 0.0350(15) 0.0028(12) 0.0093(11) -0.0061(11)
C11 0.0268(14) 0.0333(14) 0.0343(14) -0.0015(11) 0.0058(11) 0.0095(11)
C12 0.0303(14) 0.0448(17) 0.0347(15) -0.0050(13) 0.0052(11) 0.0065(12)
C13 0.0304(15) 0.0487(17) 0.0450(17) -0.0069(13) 0.0006(12) 0.0133(14)
C14 0.0233(14) 0.0453(17) 0.0602(19) 0.0046(12) 0.0076(13) 0.0179(15)
C15 0.0283(14) 0.0352(15) 0.0513(17) 0.0021(12) 0.0122(13) 0.0079(13)
C16 0.0254(13) 0.0304(14) 0.0345(14) 0.0004(11) 0.0073(11) 0.0066(11)
C17 0.0285(14) 0.0269(13) 0.0382(14) 0.0010(11) 0.0120(11) 0.0064(11)
C18 0.0360(15) 0.0458(17) 0.0486(17) 0.0083(13) 0.0094(13) -0.0072(14)
N1 0.0260(11) 0.0327(12) 0.0322(12) -0.0015(9) 0.0068(9) -0.0027(9)
N2 0.0228(11) 0.0312(12) 0.0303(12) -0.0001(9) 0.0066(9) -0.0001(9)
N3 0.0406(14) 0.0425(15) 0.0541(16) 0.0045(12) 0.0183(12) 0.0111(12)
O1 0.0268(10) 0.0503(12) 0.0340(10) 0.0036(8) 0.0052(8) -0.0058(8)
O2 0.0252(9) 0.0395(10) 0.0334(10) 0.0030(8) 0.0070(7) -0.0010(8)
O3 0.0493(12) 0.0463(12) 0.0590(13) 0.0069(10) 0.0275(10) 0.0012(10)
O4 0.0774(18) 0.088(2) 0.0722(18) -0.0149(15) 0.0133(15) -0.0282(15)
O5 0.0627(16) 0.094(2) 0.091(2) 0.0436(15) 0.0165(15) 0.0261(16)

loop_
_atom_type_symbol
_atom_type_description
_atom_type_scat_dispersion_real
_atom_type_scat_dispersion_imag
_atom_type_scat_source
C C 0.0033 0.0016 'International Tables Vol C Tables 4.2.6.8 and 6.1.1.4'
H H 0.0000 0.0000 'International Tables Vol C Tables 4.2.6.8 and 6.1.1.4'
N N 0.0061 0.0033 'International Tables Vol C Tables 4.2.6.8 and 6.1.1.4'
O O 0.0106 0.0060 'International Tables Vol C Tables 4.2.6.8 and 6.1.1.4'
Cu Cu 0.3201 1.2651 'International Tables Vol C Tables 4.2.6.8 and 6.1.1.4'

loop_
_geom_angle_atom_site_label_1
_geom_angle_atom_site_label_2
_geom_angle_atom_site_label_3
_geom_angle_site_symmetry_1
_geom_angle_site_symmetry_3
_geom_angle
_geom_angle_publ_flag
O1 Cu1 O2 . . 92.60(7) ?
O1 Cu1 N2 . . 167.80(8) ?
O2 Cu1 N2 . . 92.87(8) ?
O1 Cu1 N1 . . 92.18(8) ?
O2 Cu1 N1 . . 171.30(8) ?
N2 Cu1 N1 . . 81.10(8) ?
O1 Cu1 O3 . . 101.92(8) ?
O2 Cu1 O3 . . 86.63(7) ?
N2 Cu1 O3 . . 89.28(7) ?
N1 Cu1 O3 . . 99.49(7) ?
N1 C1 C2 . . 122.4(3) ?
N1 C1 H1 . . 118.8 ?
C2 C1 H1 . . 118.8 ?
C1 C2 C3 . . 118.3(3) ?
C1 C2 H2 . . 120.8 ?
C3 C2 H2 . . 120.8 ?
C4 C3 C2 . . 119.8(3) ?
C4 C3 H3 . . 120.1 ?
C2 C3 H3 . . 120.1 ?
C3 C4 C5 . . 119.0(3) ?
C3 C4 H4 . . 120.5 ?
C5 C4 H4 . . 120.5 ?
N1 C5 C4 . . 121.1(2) ?
N1 C5 C6 . . 114.3(2) ?
C4 C5 C6 . . 124.6(2) ?
N2 C6 C7 . . 120.9(2) ?
N2 C6 C5 . . 114.7(2) ?
C7 C6 C5 . . 124.4(2) ?
C8 C7 C6 . . 118.8(2) ?
C8 C7 H7 . . 120.6 ?
C6 C7 H7 . . 120.6 ?
C9 C8 C7 . . 119.5(2) ?
C9 C8 H8 . . 120.2 ?
C7 C8 H8 . . 120.2 ?
C10 C9 C8 . . 118.9(3) ?
C10 C9 H9 . . 120.5 ?
C8 C9 H9 . . 120.5 ?
N2 C10 C9 . . 122.1(2) ?
N2 C10 H10 . . 118.9 ?
C9 C10 H10 . . 118.9 ?
O1 C11 C16 . . 125.4(2) ?
O1 C11 C12 . . 116.5(2) ?
C16 C11 C12 . . 118.1(2) ?
C13 C12 C11 . . 120.9(3) ?
C13 C12 H12 . . 119.5 ?
C11 C12 H12 . . 119.5 ?
C12 C13 C14 . . 121.2(3) ?
C12 C13 H13 . . 119.4 ?
C14 C13 H13 . . 119.4 ?
C15 C14 C13 . . 119.6(3) ?
C15 C14 H14 . . 120.2 ?
C13 C14 H14 . . 120.2 ?
C14 C15 C16 . . 121.1(3) ?
C14 C15 H15 . . 119.4 ?
C16 C15 H15 . . 119.4 ?
C11 C16 C15 . . 119.0(2) ?
C11 C16 C17 . . 122.2(2) ?
C15 C16 C17 . . 118.8(2) ?
O2 C17 C16 . . 123.4(2) ?
O2 C17 C18 . . 115.0(2) ?
C16 C17 C18 . . 121.6(2) ?
C17 C18 H18A . . 109.5 ?
C17 C18 H18B . . 109.5 ?
H18A C18 H18B . . 109.5 ?
C17 C18 H18C . . 109.5 ?
H18A C18 H18C . . 109.5 ?
H18B C18 H18C . . 109.5 ?
C1 N1 C5 . . 119.3(2) ?
C1 N1 Cu1 . . 125.73(18) ?
C5 N1 Cu1 . . 114.92(16) ?
C10 N2 C6 . . 119.7(2) ?
C10 N2 Cu1 . . 125.48(17) ?
C6 N2 Cu1 . . 114.78(16) ?
O5 N3 O4 . . 121.3(3) ?
O5 N3 O3 . . 119.4(3) ?
O4 N3 O3 . . 119.2(3) ?
C11 O1 Cu1 . . 127.05(16) ?
C17 O2 Cu1 . . 129.18(16) ?
N3 O3 Cu1 . . 115.43(16) ?

loop_
_geom_bond_atom_site_label_1
_geom_bond_atom_site_label_2
_geom_bond_site_symmetry_2
_geom_bond_distance
_geom_bond_publ_flag
Cu1 O1 . 1.8832(17) y
Cu1 O2 . 1.9307(17) y
Cu1 N2 . 1.9941(19) y
Cu1 N1 . 1.998(2) y
Cu1 O3 . 2.434(2) y
C1 N1 . 1.338(3) ?
C1 C2 . 1.374(4) ?
C1 H1 . 0.93 ?
C2 C3 . 1.381(4) ?
C2 H2 . 0.93 ?
C3 C4 . 1.378(4) ?
C3 H3 . 0.93 ?
C4 C5 . 1.381(4) ?
C4 H4 . 0.93 ?
C5 N1 . 1.350(3) ?
C5 C6 . 1.474(3) ?
C6 N2 . 1.351(3) ?
C6 C7 . 1.387(3) ?
C7 C8 . 1.383(4) ?
C7 H7 . 0.93 ?
C8 C9 . 1.379(4) ?
C8 H8 . 0.93 ?
C9 C10 . 1.371(3) ?
C9 H9 . 0.93 ?
C10 N2 . 1.332(3) ?
C10 H10 . 0.93 ?
C11 O1 . 1.313(3) ?
C11 C16 . 1.416(4) ?
C11 C12 . 1.419(3) ?
C12 C13 . 1.369(4) ?
C12 H12 . 0.93 ?
C13 C14 . 1.386(4) ?
C13 H13 . 0.93 ?
C14 C15 . 1.370(4) ?
C14 H14 . 0.93 ?
C15 C16 . 1.421(3) ?
C15 H15 . 0.93 ?
C16 C17 . 1.450(3) ?
C17 O2 . 1.256(3) ?
C17 C18 . 1.492(4) ?
C18 H18A . 0.96 ?
C18 H18B . 0.96 ?
C18 H18C . 0.96 ?
N3 O5 . 1.224(3) ?
N3 O4 . 1.230(3) ?
N3 O3 . 1.269(3) ?

loop_
_geom_hbond_atom_site_label_D
_geom_hbond_atom_site_label_H
_geom_hbond_atom_site_label_A
_geom_hbond_site_symmetry_A
_geom_hbond_distance_DH
_geom_hbond_distance_HA
_geom_hbond_distance_DA
_geom_hbond_angle_DHA
C2 H2 O3 2_655 0.93 2.59 3.401(4) 146
C7 H7 O3 3_675 0.93 2.51 3.343(3) 150
